data_1573725
loop_
_publ_author_name
'Maekawa, Takehisa'
'Itami, Kenichiro'

_publ_section_title
;
 Rapid access to functionalized nanographenes through a
 palladium-catalyzed multi-annulation sequence
;
_journal_name_full 'Chemical Science'
_journal_paper_doi 10.1039/D4SC07995G
_journal_year 2025
_chemical_absolute_configuration rm
_chemical_formula_sum 'C29 H17 N'
_chemical_formula_weight 379.43
_chemical_melting_point ?
_chemical_name_systematic benzo[c]phenanthro[9,10-a]phenanthridine
_space_group_crystal_system monoclinic
_space_group_IT_number 14
_space_group_name_Hall '-P 2yn'
_space_group_name_H-M_alt 'P 1 21/n 1'
_atom_sites_solution_hydrogens geom
_audit_creation_method SHELXL-2016/6
_audit_update_record
;
2024-09-12 deposited with the CCDC.	2025-01-07 downloaded from the CCDC.
;
_cell_angle_alpha 90
_cell_angle_beta 99.531(3)
_cell_angle_gamma 90
_cell_formula_units_Z 4
_cell_length_a 10.4701(3)
_cell_length_b 8.8984(2)
_cell_length_c 19.6220(5)
_cell_measurement_reflns_used 10255
_cell_measurement_temperature 123(2)
_cell_measurement_theta_max 30.3400
_cell_measurement_theta_min 3.0000
_cell_volume 1802.89(8)
_computing_cell_refinement 'CrysAlisPro 1.171.38.41 (Rigaku OD, 2015)'
_computing_data_collection 'CrysAlisPro 1.171.38.41 (Rigaku OD, 2015)'
_computing_data_reduction 'CrysAlisPro 1.171.38.41 (Rigaku OD, 2015)'
_computing_molecular_graphics 'Yadokari-XG 2009 (Wakita Nemoto et al., 2009)'
_computing_publication_material 'Yadokari-XG 2009 (Wakita,Nemoto et al., 2009)'
_computing_structure_refinement 'SHELXL-2016/6 (Sheldrick, 2016)'
_computing_structure_solution SIR97
_diffrn_ambient_temperature 123(2)
_diffrn_measured_fraction_theta_full 0.998
_diffrn_measured_fraction_theta_max 0.998
_diffrn_measurement_device_type 'dtrek-CrysAlisPro-abstract goniometer imported rigaku-d*trek images'
_diffrn_measurement_method '\w scans'
_diffrn_radiation_monochromator graphite
_diffrn_radiation_type MoK\a
_diffrn_radiation_wavelength 0.71073
_diffrn_reflns_av_R_equivalents 0.0286
_diffrn_reflns_av_unetI/netI 0.0208
_diffrn_reflns_Laue_measured_fraction_full 0.998
_diffrn_reflns_Laue_measured_fraction_max 0.998
_diffrn_reflns_limit_h_max 12
_diffrn_reflns_limit_h_min -12
_diffrn_reflns_limit_k_max 10
_diffrn_reflns_limit_k_min -10
_diffrn_reflns_limit_l_max 23
_diffrn_reflns_limit_l_min -23
_diffrn_reflns_number 19052
_diffrn_reflns_point_group_measured_fraction_full 0.998
_diffrn_reflns_point_group_measured_fraction_max 0.998
_diffrn_reflns_theta_full 25.000
_diffrn_reflns_theta_max 25.000
_diffrn_reflns_theta_min 2.519
_diffrn_source 'fine-focus sealed X-ray tube'
_exptl_absorpt_coefficient_mu 0.081
_exptl_absorpt_correction_T_max 1.00000
_exptl_absorpt_correction_T_min 0.63995
_exptl_absorpt_correction_type multi-scan
_exptl_absorpt_process_details
;
CrysAlisPro 1.171.38.41 (Rigaku Oxford Diffraction, 2015)
Empirical absorption correction using spherical harmonics,
 implemented in SCALE3 ABSPACK scaling algorithm.
;
_exptl_crystal_colour yellow
_exptl_crystal_density_diffrn 1.398
_exptl_crystal_description block
_exptl_crystal_F_000 792
_exptl_crystal_recrystallization_method 'Re-crystallisation from solvent: toluene'
_exptl_crystal_size_max 0.1
_exptl_crystal_size_mid 0.1
_exptl_crystal_size_min 0.1
_refine_diff_density_max 0.146
_refine_diff_density_min -0.182
_refine_diff_density_rms 0.036
_refine_ls_extinction_method none
_refine_ls_goodness_of_fit_ref 1.049
_refine_ls_hydrogen_treatment constr
_refine_ls_matrix_type full
_refine_ls_number_parameters 271
_refine_ls_number_reflns 3183
_refine_ls_number_restraints 0
_refine_ls_restrained_S_all 1.049
_refine_ls_R_factor_all 0.0382
_refine_ls_R_factor_gt 0.0321
_refine_ls_shift/su_max 0.001
_refine_ls_shift/su_mean 0.000
_refine_ls_structure_factor_coef Fsqd
_refine_ls_weighting_details 'w=1/[\s^2^(Fo^2^)+(0.0430P)^2^+0.4914P] where P=(Fo^2^+2Fc^2^)/3'
_refine_ls_weighting_scheme calc
_refine_ls_wR_factor_gt 0.0809
_refine_ls_wR_factor_ref 0.0843
_reflns_Friedel_coverage 0.000
_reflns_number_gt 2767
_reflns_number_total 3183
_reflns_threshold_expression 'I > 2\s(I)'
_cod_data_source_file d4sc07995g2.cif
_cod_data_source_block kk
_cod_depositor_comments
;
The following automatic conversions were performed:

data item '_chemical_melting_point' value 'n/a' was changed to '?' --
the value is undefined or not given.

Automatic conversion script
Id: cif_fix_values 8170 2020-07-09 18:12:32Z antanas 
;
_cod_original_sg_symbol_H-M 'P 21/n'
_cod_database_code 1573725
_shelx_shelxl_version_number 2016/6
_shelx_space_group_comment
;
The symmetry employed for this shelxl refinement is uniquely defined
by the following loop, which should always be used as a source of
symmetry information in preference to the above space-group names.
They are only intended as comments.
;
_shelx_estimated_absorpt_t_min 0.992
_shelx_estimated_absorpt_t_max 0.992

loop_
_space_group_symop_operation_xyz
'x, y, z'
'-x+1/2, y+1/2, -z+1/2'
'-x, -y, -z'
'x-1/2, -y-1/2, z-1/2'

loop_
_atom_site_label
_atom_site_type_symbol
_atom_site_fract_x
_atom_site_fract_y
_atom_site_fract_z
_atom_site_U_iso_or_equiv
_atom_site_adp_type
_atom_site_occupancy
_atom_site_site_symmetry_order
_atom_site_calc_flag
_atom_site_refinement_flags_posn
_atom_site_refinement_flags_adp
_atom_site_refinement_flags_occupancy
_atom_site_disorder_assembly
_atom_site_disorder_group
N1 N 0.06628(9) 0.82625(11) 0.50844(5) 0.0208(2) Uani 1 1 d . . . . .
C1 C 0.14687(11) 0.90462(13) 0.47867(6) 0.0208(3) Uani 1 1 d . . . . .
H1 H 0.115758 0.994294 0.455371 0.025 Uiso 1 1 calc R U . . .
C2 C 0.27796(11) 0.86431(13) 0.47892(6) 0.0185(3) Uani 1 1 d . . . . .
C3 C 0.35362(12) 0.93591(13) 0.43513(6) 0.0218(3) Uani 1 1 d . . . . .
H2 H 0.320559 1.021748 0.409277 0.026 Uiso 1 1 calc R U . . .
C4 C 0.47380(12) 0.88279(14) 0.42968(6) 0.0241(3) Uani 1 1 d . . . . .
H3 H 0.524368 0.931381 0.400226 0.029 Uiso 1 1 calc R U . . .
C5 C 0.52218(12) 0.75560(14) 0.46799(6) 0.0227(3) Uani 1 1 d . . . . .
H4 H 0.604172 0.715926 0.462641 0.027 Uiso 1 1 calc R U . . .
C6 C 0.45291(11) 0.68798(13) 0.51292(6) 0.0188(3) Uani 1 1 d . . . . .
H5 H 0.488509 0.603734 0.539167 0.023 Uiso 1 1 calc R U . . .
C7 C 0.32888(11) 0.74204(13) 0.52076(6) 0.0166(3) Uani 1 1 d . . . . .
C8 C 0.24557(11) 0.66940(12) 0.56276(6) 0.0165(2) Uani 1 1 d . . . . .
C9 C 0.28737(11) 0.55146(12) 0.61312(6) 0.0161(2) Uani 1 1 d . . . . .
C10 C 0.41297(11) 0.55358(13) 0.65902(6) 0.0171(3) Uani 1 1 d . . . . .
C11 C 0.48842(11) 0.68560(14) 0.66823(6) 0.0199(3) Uani 1 1 d . . . . .
H6 H 0.461475 0.771045 0.640515 0.024 Uiso 1 1 calc R U . . .
C12 C 0.59973(11) 0.69399(14) 0.71614(6) 0.0231(3) Uani 1 1 d . . . . .
H7 H 0.649361 0.783884 0.720801 0.028 Uiso 1 1 calc R U . . .
C13 C 0.63981(12) 0.57057(15) 0.75791(6) 0.0263(3) Uani 1 1 d . . . . .
H8 H 0.717871 0.575247 0.790348 0.032 Uiso 1 1 calc R U . . .
C14 C 0.56611(11) 0.44208(15) 0.75205(6) 0.0242(3) Uani 1 1 d . . . . .
H9 H 0.592951 0.359382 0.781589 0.029 Uiso 1 1 calc R U . . .
C15 C 0.45153(11) 0.43008(13) 0.70321(6) 0.0187(3) Uani 1 1 d . . . . .
C16 C 0.37245(11) 0.29431(13) 0.69629(6) 0.0188(3) Uani 1 1 d . . . . .
C17 C 0.41587(12) 0.15746(14) 0.72793(6) 0.0217(3) Uani 1 1 d . . . . .
H10 H 0.496011 0.154536 0.758754 0.026 Uiso 1 1 calc R U . . .
C18 C 0.34438(12) 0.02800(14) 0.71500(6) 0.0230(3) Uani 1 1 d . . . . .
H11 H 0.374199 -0.062670 0.737806 0.028 Uiso 1 1 calc R U . . .
C19 C 0.22831(12) 0.02934(14) 0.66854(6) 0.0223(3) Uani 1 1 d . . . . .
H12 H 0.181869 -0.061481 0.657336 0.027 Uiso 1 1 calc R U . . .
C20 C 0.18109(12) 0.16287(13) 0.63891(6) 0.0203(3) Uani 1 1 d . . . . .
H13 H 0.101816 0.163205 0.607330 0.024 Uiso 1 1 calc R U . . .
C21 C 0.24836(11) 0.29882(13) 0.65465(6) 0.0174(3) Uani 1 1 d . . . . .
C22 C 0.19848(11) 0.44106(13) 0.62353(6) 0.0167(3) Uani 1 1 d . . . . .
C23 C 0.06025(11) 0.47472(13) 0.60776(6) 0.0172(3) Uani 1 1 d . . . . .
C24 C -0.03428(11) 0.38943(13) 0.63445(6) 0.0195(3) Uani 1 1 d . . . . .
H14 H -0.009288 0.298800 0.658610 0.023 Uiso 1 1 calc R U . . .
C25 C -0.16125(11) 0.43459(14) 0.62625(6) 0.0221(3) Uani 1 1 d . . . . .
H15 H -0.222548 0.375750 0.645153 0.026 Uiso 1 1 calc R U . . .
C26 C -0.20091(11) 0.56644(14) 0.59031(6) 0.0236(3) Uani 1 1 d . . . . .
H16 H -0.289290 0.595993 0.583773 0.028 Uiso 1 1 calc R U . . .
C27 C -0.11173(11) 0.65305(14) 0.56449(6) 0.0214(3) Uani 1 1 d . . . . .
H17 H -0.138975 0.742547 0.539925 0.026 Uiso 1 1 calc R U . . .
C28 C 0.01969(11) 0.61120(13) 0.57388(6) 0.0174(3) Uani 1 1 d . . . . .
C29 C 0.11406(11) 0.70412(13) 0.54778(6) 0.0173(3) Uani 1 1 d . . . . .

loop_
_atom_site_aniso_label
_atom_site_aniso_U_11
_atom_site_aniso_U_22
_atom_site_aniso_U_33
_atom_site_aniso_U_23
_atom_site_aniso_U_13
_atom_site_aniso_U_12
N1 0.0203(5) 0.0176(5) 0.0234(5) 0.0002(4) 0.0002(4) 0.0025(4)
C1 0.0239(6) 0.0152(6) 0.0219(6) 0.0006(5) 0.0000(5) 0.0014(5)
C2 0.0211(6) 0.0166(6) 0.0168(6) -0.0035(5) 0.0000(5) -0.0018(5)
C3 0.0292(7) 0.0185(6) 0.0164(6) 0.0000(5) -0.0003(5) -0.0040(5)
C4 0.0292(7) 0.0259(7) 0.0183(6) -0.0026(5) 0.0074(5) -0.0066(5)
C5 0.0221(6) 0.0260(6) 0.0213(6) -0.0054(5) 0.0073(5) -0.0014(5)
C6 0.0185(6) 0.0195(6) 0.0178(6) -0.0025(5) 0.0018(5) 0.0000(5)
C7 0.0180(6) 0.0164(6) 0.0146(5) -0.0041(5) 0.0003(4) -0.0015(5)
C8 0.0180(6) 0.0160(6) 0.0153(6) -0.0041(5) 0.0019(5) 0.0005(5)
C9 0.0164(6) 0.0178(6) 0.0147(6) -0.0028(5) 0.0040(5) 0.0036(4)
C10 0.0147(6) 0.0226(6) 0.0150(6) -0.0028(5) 0.0051(5) 0.0032(5)
C11 0.0180(6) 0.0238(6) 0.0188(6) -0.0020(5) 0.0052(5) 0.0023(5)
C12 0.0186(6) 0.0285(7) 0.0223(6) -0.0048(5) 0.0037(5) -0.0022(5)
C13 0.0171(6) 0.0386(8) 0.0215(6) -0.0036(6) -0.0020(5) 0.0011(5)
C14 0.0209(6) 0.0306(7) 0.0204(6) 0.0023(5) 0.0017(5) 0.0055(5)
C15 0.0164(6) 0.0251(6) 0.0154(6) -0.0014(5) 0.0049(5) 0.0038(5)
C16 0.0202(6) 0.0234(6) 0.0140(6) -0.0004(5) 0.0065(5) 0.0034(5)
C17 0.0220(6) 0.0281(7) 0.0157(6) 0.0026(5) 0.0047(5) 0.0063(5)
C18 0.0306(7) 0.0220(6) 0.0181(6) 0.0049(5) 0.0097(5) 0.0073(5)
C19 0.0279(7) 0.0200(6) 0.0206(6) -0.0006(5) 0.0091(5) 0.0000(5)
C20 0.0202(6) 0.0231(6) 0.0183(6) 0.0002(5) 0.0048(5) 0.0012(5)
C21 0.0182(6) 0.0213(6) 0.0139(5) 0.0007(5) 0.0064(5) 0.0035(5)
C22 0.0178(6) 0.0201(6) 0.0121(5) -0.0021(4) 0.0025(4) 0.0017(5)
C23 0.0172(6) 0.0204(6) 0.0139(6) -0.0044(5) 0.0018(5) 0.0007(5)
C24 0.0203(6) 0.0208(6) 0.0173(6) -0.0024(5) 0.0027(5) -0.0012(5)
C25 0.0186(6) 0.0269(7) 0.0212(6) -0.0037(5) 0.0047(5) -0.0037(5)
C26 0.0135(6) 0.0296(7) 0.0270(7) -0.0048(5) 0.0018(5) 0.0021(5)
C27 0.0185(6) 0.0211(6) 0.0238(6) -0.0017(5) 0.0008(5) 0.0031(5)
C28 0.0168(6) 0.0194(6) 0.0157(6) -0.0038(5) 0.0014(5) 0.0009(5)
C29 0.0184(6) 0.0168(6) 0.0162(6) -0.0031(5) 0.0013(5) 0.0015(5)

loop_
_atom_type_symbol
_atom_type_description
_atom_type_scat_dispersion_real
_atom_type_scat_dispersion_imag
_atom_type_scat_source
C C 0.0033 0.0016 'International Tables Vol C Tables 4.2.6.8 and 6.1.1.4'
H H 0.0000 0.0000 'International Tables Vol C Tables 4.2.6.8 and 6.1.1.4'
N N 0.0061 0.0033 'International Tables Vol C Tables 4.2.6.8 and 6.1.1.4'

loop_
_geom_angle_atom_site_label_1
_geom_angle_atom_site_label_2
_geom_angle_atom_site_label_3
_geom_angle
_geom_angle_site_symmetry_1
_geom_angle_site_symmetry_3
_geom_angle_publ_flag
C1 N1 C29 118.07(10) . . ?
N1 C1 C2 124.10(11) . . ?
N1 C1 H1 117.9 . . ?
C2 C1 H1 117.9 . . ?
C3 C2 C7 120.32(11) . . ?
C3 C2 C1 121.58(11) . . ?
C7 C2 C1 117.94(11) . . ?
C4 C3 C2 120.56(11) . . ?
C4 C3 H2 119.7 . . ?
C2 C3 H2 119.7 . . ?
C3 C4 C5 119.47(11) . . ?
C3 C4 H3 120.3 . . ?
C5 C4 H3 120.3 . . ?
C6 C5 C4 121.03(11) . . ?
C6 C5 H4 119.5 . . ?
C4 C5 H4 119.5 . . ?
C5 C6 C7 120.87(11) . . ?
C5 C6 H5 119.6 . . ?
C7 C6 H5 119.6 . . ?
C2 C7 C6 117.56(10) . . ?
C2 C7 C8 118.01(10) . . ?
C6 C7 C8 124.03(10) . . ?
C29 C8 C7 116.63(10) . . ?
C29 C8 C9 118.52(10) . . ?
C7 C8 C9 124.44(10) . . ?
C22 C9 C8 118.33(10) . . ?
C22 C9 C10 118.21(10) . . ?
C8 C9 C10 123.04(10) . . ?
C11 C10 C15 118.10(10) . . ?
C11 C10 C9 121.05(10) . . ?
C15 C10 C9 120.13(10) . . ?
C12 C11 C10 121.80(11) . . ?
C12 C11 H6 119.1 . . ?
C10 C11 H6 119.1 . . ?
C11 C12 C13 119.93(12) . . ?
C11 C12 H7 120.0 . . ?
C13 C12 H7 120.0 . . ?
C14 C13 C12 119.78(11) . . ?
C14 C13 H8 120.1 . . ?
C12 C13 H8 120.1 . . ?
C13 C14 C15 121.53(11) . . ?
C13 C14 H9 119.2 . . ?
C15 C14 H9 119.2 . . ?
C14 C15 C10 118.78(11) . . ?
C14 C15 C16 122.15(11) . . ?
C10 C15 C16 119.07(10) . . ?
C17 C16 C21 118.52(11) . . ?
C17 C16 C15 122.59(10) . . ?
C21 C16 C15 118.87(10) . . ?
C18 C17 C16 121.16(11) . . ?
C18 C17 H10 119.4 . . ?
C16 C17 H10 119.4 . . ?
C17 C18 C19 120.20(11) . . ?
C17 C18 H11 119.9 . . ?
C19 C18 H11 119.9 . . ?
C20 C19 C18 119.77(11) . . ?
C20 C19 H12 120.1 . . ?
C18 C19 H12 120.1 . . ?
C19 C20 C21 121.11(11) . . ?
C19 C20 H13 119.4 . . ?
C21 C20 H13 119.4 . . ?
C20 C21 C16 118.68(10) . . ?
C20 C21 C22 121.37(10) . . ?
C16 C21 C22 119.68(10) . . ?
C9 C22 C23 119.19(10) . . ?
C9 C22 C21 118.08(10) . . ?
C23 C22 C21 122.58(10) . . ?
C24 C23 C28 117.40(10) . . ?
C24 C23 C22 122.76(10) . . ?
C28 C23 C22 119.04(10) . . ?
C25 C24 C23 121.53(11) . . ?
C25 C24 H14 119.2 . . ?
C23 C24 H14 119.2 . . ?
C24 C25 C26 120.43(11) . . ?
C24 C25 H15 119.8 . . ?
C26 C25 H15 119.8 . . ?
C27 C26 C25 119.68(11) . . ?
C27 C26 H16 120.2 . . ?
C25 C26 H16 120.2 . . ?
C26 C27 C28 120.91(11) . . ?
C26 C27 H17 119.5 . . ?
C28 C27 H17 119.5 . . ?
C27 C28 C23 119.95(11) . . ?
C27 C28 C29 120.85(10) . . ?
C23 C28 C29 119.18(10) . . ?
N1 C29 C8 123.16(10) . . ?
N1 C29 C28 116.33(10) . . ?
C8 C29 C28 120.50(10) . . ?

loop_
_geom_bond_atom_site_label_1
_geom_bond_atom_site_label_2
_geom_bond_distance
_geom_bond_site_symmetry_2
_geom_bond_publ_flag
N1 C1 1.3049(16) . ?
N1 C29 1.3782(15) . ?
C1 C2 1.4179(17) . ?
C1 H1 0.9500 . ?
C2 C3 1.4131(17) . ?
C2 C7 1.4133(16) . ?
C3 C4 1.3648(18) . ?
C3 H2 0.9500 . ?
C4 C5 1.4059(18) . ?
C4 H3 0.9500 . ?
C5 C6 1.3701(16) . ?
C5 H4 0.9500 . ?
C6 C7 1.4169(16) . ?
C6 H5 0.9500 . ?
C7 C8 1.4477(16) . ?
C8 C29 1.3942(16) . ?
C8 C9 1.4582(16) . ?
C9 C22 1.3914(16) . ?
C9 C10 1.4658(16) . ?
C10 C11 1.4105(17) . ?
C10 C15 1.4165(16) . ?
C11 C12 1.3729(17) . ?
C11 H6 0.9500 . ?
C12 C13 1.3929(18) . ?
C12 H7 0.9500 . ?
C13 C14 1.3735(18) . ?
C13 H8 0.9500 . ?
C14 C15 1.4100(16) . ?
C14 H9 0.9500 . ?
C15 C16 1.4582(17) . ?
C16 C17 1.4077(17) . ?
C16 C21 1.4163(16) . ?
C17 C18 1.3743(18) . ?
C17 H10 0.9500 . ?
C18 C19 1.3933(17) . ?
C18 H11 0.9500 . ?
C19 C20 1.3781(17) . ?
C19 H12 0.9500 . ?
C20 C21 1.4082(17) . ?
C20 H13 0.9500 . ?
C21 C22 1.4635(16) . ?
C22 C23 1.4600(15) . ?
C23 C24 1.4148(16) . ?
C23 C28 1.4154(16) . ?
C24 C25 1.3726(17) . ?
C24 H14 0.9500 . ?
C25 C26 1.3962(17) . ?
C25 H15 0.9500 . ?
C26 C27 1.3708(17) . ?
C26 H16 0.9500 . ?
C27 C28 1.4078(16) . ?
C27 H17 0.9500 . ?
C28 C29 1.4456(16) . ?

loop_
_geom_torsion_atom_site_label_1
_geom_torsion_atom_site_label_2
_geom_torsion_atom_site_label_3
_geom_torsion_atom_site_label_4
_geom_torsion
_geom_torsion_site_symmetry_1
_geom_torsion_site_symmetry_2
_geom_torsion_site_symmetry_3
_geom_torsion_site_symmetry_4
_geom_torsion_publ_flag
C29 N1 C1 C2 6.07(17) . . . . ?
N1 C1 C2 C3 167.48(11) . . . . ?
N1 C1 C2 C7 -7.93(17) . . . . ?
C7 C2 C3 C4 3.76(17) . . . . ?
C1 C2 C3 C4 -171.54(11) . . . . ?
C2 C3 C4 C5 0.09(18) . . . . ?
C3 C4 C5 C6 -2.80(18) . . . . ?
C4 C5 C6 C7 1.64(17) . . . . ?
C3 C2 C7 C6 -4.80(16) . . . . ?
C1 C2 C7 C6 170.67(10) . . . . ?
C3 C2 C7 C8 -177.81(10) . . . . ?
C1 C2 C7 C8 -2.34(15) . . . . ?
C5 C6 C7 C2 2.15(16) . . . . ?
C5 C6 C7 C8 174.69(11) . . . . ?
C2 C7 C8 C29 13.33(15) . . . . ?
C6 C7 C8 C29 -159.18(11) . . . . ?
C2 C7 C8 C9 -174.11(10) . . . . ?
C6 C7 C8 C9 13.37(17) . . . . ?
C29 C8 C9 C22 25.08(15) . . . . ?
C7 C8 C9 C22 -147.34(11) . . . . ?
C29 C8 C9 C10 -147.41(11) . . . . ?
C7 C8 C9 C10 40.17(16) . . . . ?
C22 C9 C10 C11 -157.90(11) . . . . ?
C8 C9 C10 C11 14.59(16) . . . . ?
C22 C9 C10 C15 12.15(15) . . . . ?
C8 C9 C10 C15 -175.35(10) . . . . ?
C15 C10 C11 C12 3.04(16) . . . . ?
C9 C10 C11 C12 173.29(10) . . . . ?
C10 C11 C12 C13 -0.90(17) . . . . ?
C11 C12 C13 C14 -1.49(18) . . . . ?
C12 C13 C14 C15 1.66(18) . . . . ?
C13 C14 C15 C10 0.54(17) . . . . ?
C13 C14 C15 C16 179.86(11) . . . . ?
C11 C10 C15 C14 -2.81(16) . . . . ?
C9 C10 C15 C14 -173.16(10) . . . . ?
C11 C10 C15 C16 177.84(10) . . . . ?
C9 C10 C15 C16 7.50(16) . . . . ?
C14 C15 C16 C17 -12.21(17) . . . . ?
C10 C15 C16 C17 167.12(10) . . . . ?
C14 C15 C16 C21 169.51(10) . . . . ?
C10 C15 C16 C21 -11.17(16) . . . . ?
C21 C16 C17 C18 4.71(17) . . . . ?
C15 C16 C17 C18 -173.57(11) . . . . ?
C16 C17 C18 C19 1.69(17) . . . . ?
C17 C18 C19 C20 -4.16(17) . . . . ?
C18 C19 C20 C21 0.11(17) . . . . ?
C19 C20 C21 C16 6.27(17) . . . . ?
C19 C20 C21 C22 -179.78(11) . . . . ?
C17 C16 C21 C20 -8.54(16) . . . . ?
C15 C16 C21 C20 169.81(10) . . . . ?
C17 C16 C21 C22 177.40(10) . . . . ?
C15 C16 C21 C22 -4.24(15) . . . . ?
C8 C9 C22 C23 -24.63(15) . . . . ?
C10 C9 C22 C23 148.23(10) . . . . ?
C8 C9 C22 C21 159.64(10) . . . . ?
C10 C9 C22 C21 -27.50(15) . . . . ?
C20 C21 C22 C9 -149.91(11) . . . . ?
C16 C21 C22 C9 23.98(15) . . . . ?
C20 C21 C22 C23 34.51(16) . . . . ?
C16 C21 C22 C23 -151.60(10) . . . . ?
C9 C22 C23 C24 -161.23(11) . . . . ?
C21 C22 C23 C24 14.29(17) . . . . ?
C9 C22 C23 C28 8.23(16) . . . . ?
C21 C22 C23 C28 -176.25(10) . . . . ?
C28 C23 C24 C25 1.81(16) . . . . ?
C22 C23 C24 C25 171.43(11) . . . . ?
C23 C24 C25 C26 0.71(18) . . . . ?
C24 C25 C26 C27 -1.55(18) . . . . ?
C25 C26 C27 C28 -0.20(18) . . . . ?
C26 C27 C28 C23 2.78(17) . . . . ?
C26 C27 C28 C29 -178.80(11) . . . . ?
C24 C23 C28 C27 -3.50(16) . . . . ?
C22 C23 C28 C27 -173.52(10) . . . . ?
C24 C23 C28 C29 178.05(10) . . . . ?
C22 C23 C28 C29 8.03(15) . . . . ?
C1 N1 C29 C8 6.52(16) . . . . ?
C1 N1 C29 C28 -173.74(10) . . . . ?
C7 C8 C29 N1 -16.06(16) . . . . ?
C9 C8 C29 N1 170.93(10) . . . . ?
C7 C8 C29 C28 164.21(10) . . . . ?
C9 C8 C29 C28 -8.80(16) . . . . ?
C27 C28 C29 N1 -5.71(16) . . . . ?
C23 C28 C29 N1 172.72(10) . . . . ?
C27 C28 C29 C8 174.03(11) . . . . ?
C23 C28 C29 C8 -7.54(16) . . . . ?
